data_7158955
loop_
_publ_author_name
'Zhang, You-Ya'
'Li, Lin'
'Ma, Ai-Jun'
'Wang, Wei-Feng'
'Peng, Jin-Bao'

_publ_section_title
;
 Base-promoted [4+2] Annulation of Pyrrole-2-carbaldehyde Derivatives with
 \b,\g-Unsaturated \a-Ketoesters : Syntheses of 5,6-Dihydroindolizines
;
_journal_name_full 'Organic &amp; Biomolecular Chemistry'
_journal_paper_doi 10.1039/D2OB01903E
_journal_year 2022
_chemical_formula_moiety 'C28 H21 N O4'
_chemical_formula_sum 'C28 H21 N O4'
_chemical_formula_weight 435.46
_space_group_crystal_system monoclinic
_space_group_IT_number 14
_space_group_name_Hall '-P 2yn'
_space_group_name_H-M_alt 'P 1 21/n 1'
_atom_sites_solution_hydrogens geom
_atom_sites_solution_primary dual
_audit_creation_date 2022-03-14
_audit_creation_method
;
Olex2 1.2
(compiled 2018.05.29 svn.r3508 for OlexSys, GUI svn.r5506)
;
_audit_update_record
;
2022-03-16 deposited with the CCDC.	2022-10-25 downloaded from the CCDC.
;
_cell_angle_alpha 90
_cell_angle_beta 98.870(2)
_cell_angle_gamma 90
_cell_formula_units_Z 4
_cell_length_a 12.1241(6)
_cell_length_b 12.2852(5)
_cell_length_c 14.9183(7)
_cell_measurement_reflns_used 2667
_cell_measurement_temperature 160
_cell_measurement_theta_max 24.933
_cell_measurement_theta_min 2.612
_cell_volume 2195.46(17)
_computing_cell_refinement 'SAINT V8.40A (?, 2016)'
_computing_data_reduction 'SAINT V8.40A (?, 2016)'
_computing_molecular_graphics 'Olex2 (Dolomanov et al., 2009)'
_computing_publication_material 'Olex2 (Dolomanov et al., 2009)'
_computing_structure_refinement 'ShelXL (Sheldrick, 2015)'
_computing_structure_solution 'ShelXT (Sheldrick, 2015)'
_diffrn_ambient_temperature 160.0
_diffrn_measured_fraction_theta_full 0.998
_diffrn_measured_fraction_theta_max 0.995
_diffrn_measurement_device_type 'Bruker D8 VENTURE'
_diffrn_measurement_method '\f and \w scans'
_diffrn_radiation_type MoK\a
_diffrn_radiation_wavelength 0.71073
_diffrn_reflns_av_R_equivalents 0.0795
_diffrn_reflns_av_unetI/netI 0.0807
_diffrn_reflns_Laue_measured_fraction_full 0.998
_diffrn_reflns_Laue_measured_fraction_max 0.995
_diffrn_reflns_limit_h_max 15
_diffrn_reflns_limit_h_min -15
_diffrn_reflns_limit_k_max 13
_diffrn_reflns_limit_k_min -15
_diffrn_reflns_limit_l_max 17
_diffrn_reflns_limit_l_min -18
_diffrn_reflns_number 17130
_diffrn_reflns_point_group_measured_fraction_full 0.998
_diffrn_reflns_point_group_measured_fraction_max 0.995
_diffrn_reflns_theta_full 25.242
_diffrn_reflns_theta_max 26.402
_diffrn_reflns_theta_min 2.158
_diffrn_standards_number 0
_exptl_absorpt_coefficient_mu 0.088
_exptl_absorpt_correction_T_max 0.7454
_exptl_absorpt_correction_T_min 0.6790
_exptl_absorpt_correction_type multi-scan
_exptl_absorpt_process_details
'SADABS-2016/2 (Bruker,2016/2) was used for absorption correction. wR2(int) was 0.1023 before and 0.0645 after correction. The Ratio of minimum to maximum transmission is 0.9109. The \l/2 correction factor is Not present.'
_exptl_crystal_colour colourless
_exptl_crystal_colour_primary colourless
_exptl_crystal_density_diffrn 1.317
_exptl_crystal_description block
_exptl_crystal_F_000 912
_exptl_crystal_size_max 0.15
_exptl_crystal_size_mid 0.08
_exptl_crystal_size_min 0.05
_refine_diff_density_max 0.200
_refine_diff_density_min -0.219
_refine_diff_density_rms 0.051
_refine_ls_extinction_method none
_refine_ls_goodness_of_fit_ref 1.069
_refine_ls_hydrogen_treatment constr
_refine_ls_matrix_type full
_refine_ls_number_parameters 299
_refine_ls_number_reflns 4472
_refine_ls_number_restraints 0
_refine_ls_restrained_S_all 1.069
_refine_ls_R_factor_all 0.1225
_refine_ls_R_factor_gt 0.0572
_refine_ls_shift/su_max 0.000
_refine_ls_shift/su_mean 0.000
_refine_ls_structure_factor_coef Fsqd
_refine_ls_weighting_details 'w=1/[\s^2^(Fo^2^)+(0.0486P)^2^+0.3706P] where P=(Fo^2^+2Fc^2^)/3'
_refine_ls_weighting_scheme calc
_refine_ls_wR_factor_gt 0.1096
_refine_ls_wR_factor_ref 0.1397
_reflns_Friedel_coverage 0.000
_reflns_number_gt 2631
_reflns_number_total 4472
_reflns_threshold_expression 'I > 2\s(I)'
_cod_data_source_file d2ob01903e2.cif
_cod_data_source_block 0314zyy210921_0m
_cod_database_code 7158955
_shelx_shelxl_version_number 2018/3
_shelx_space_group_comment
;
The symmetry employed for this shelxl refinement is uniquely defined
by the following loop, which should always be used as a source of
symmetry information in preference to the above space-group names.
They are only intended as comments.
;
_shelx_estimated_absorpt_t_max 0.996
_shelx_estimated_absorpt_t_min 0.987
_olex2_refinement_description
;
1. Fixed Uiso
 At 1.2 times of:
  All C(H) groups
 At 1.5 times of:
  All C(H,H,H) groups
2.a Ternary CH refined with riding coordinates:
 C9(H9), C8(H8)
2.b Aromatic/amide H refined with riding coordinates:
 C21(H21), C11(H11), C18(H18), C19(H19), C23(H23), C00L(H00L), C7(H7),
 C24(H24), C16(H16), C15(H15), C6(H6), C14(H14), C13(H13), C5(H5), C3(H3),
 C4(H4)
2.c Idealised Me refined as rotating group:
 C28(H28A,H28B,H28C)
;
_olex2_submission_special_instructions 'No special instructions were received'

loop_
_space_group_symop_operation_xyz
'x, y, z'
'-x+1/2, y+1/2, -z+1/2'
'-x, -y, -z'
'x-1/2, -y-1/2, z-1/2'

loop_
_atom_site_label
_atom_site_type_symbol
_atom_site_fract_x
_atom_site_fract_y
_atom_site_fract_z
_atom_site_U_iso_or_equiv
_atom_site_adp_type
_atom_site_occupancy
_atom_site_site_symmetry_order
_atom_site_calc_flag
_atom_site_refinement_flags_posn
_atom_site_refinement_flags_adp
_atom_site_refinement_flags_occupancy
_atom_site_disorder_assembly
_atom_site_disorder_group
O3 O 0.33408(14) 0.35425(13) 0.41580(11) 0.0347(4) Uani 1 1 d . . . . .
O2 O 0.24567(15) 0.17188(14) 0.30693(11) 0.0433(5) Uani 1 1 d . . . . .
O1 O 0.18871(15) 0.13707(15) 0.44002(12) 0.0475(5) Uani 1 1 d . . . . .
O4 O 0.69697(15) 0.11386(14) 0.52709(13) 0.0469(5) Uani 1 1 d . . . . .
N1 N 0.57678(16) 0.14713(15) 0.65963(12) 0.0286(5) Uani 1 1 d . . . . .
C20 C 0.42160(19) 0.21859(18) 0.51401(15) 0.0271(5) Uani 1 1 d . . . . .
C21 C 0.41994(19) 0.11431(18) 0.54317(15) 0.0278(6) Uani 1 1 d . . . . .
H21 H 0.368580 0.064415 0.510919 0.033 Uiso 1 1 calc R . . . .
C26 C 0.34059(19) 0.25850(18) 0.44089(15) 0.0259(5) Uani 1 1 d . . . . .
C10 C 0.44970(19) 0.37143(18) 0.62930(15) 0.0256(5) Uani 1 1 d . . . . .
C9 C 0.50275(18) 0.30066(17) 0.56327(15) 0.0260(5) Uani 1 1 d . . . . .
H9 H 0.526616 0.349996 0.516512 0.031 Uiso 1 1 calc R . . . .
C17 C 0.3622(2) 0.4989(2) 0.75981(16) 0.0316(6) Uani 1 1 d . . . . .
C11 C 0.4842(2) 0.47686(18) 0.64527(16) 0.0311(6) Uani 1 1 d . . . . .
H11 H 0.536732 0.506906 0.611029 0.037 Uiso 1 1 calc R . . . .
C18 C 0.3240(2) 0.3922(2) 0.73903(16) 0.0346(6) Uani 1 1 d . . . . .
H18 H 0.266550 0.362976 0.768515 0.042 Uiso 1 1 calc R . . . .
C8 C 0.60900(19) 0.24279(18) 0.61276(16) 0.0282(6) Uani 1 1 d . . . . .
H8 H 0.649238 0.294009 0.658675 0.034 Uiso 1 1 calc R . . . .
C27 C 0.2548(2) 0.18235(19) 0.38779(17) 0.0313(6) Uani 1 1 d . . . . .
C19 C 0.3678(2) 0.3300(2) 0.67746(16) 0.0328(6) Uani 1 1 d . . . . .
H19 H 0.342579 0.257294 0.666876 0.039 Uiso 1 1 calc R . . . .
C22 C 0.4926(2) 0.07814(19) 0.62025(16) 0.0294(6) Uani 1 1 d . . . . .
C2 C 0.7551(2) 0.29364(19) 0.50691(16) 0.0313(6) Uani 1 1 d . . . . .
C12 C 0.4438(2) 0.54250(18) 0.71158(16) 0.0308(6) Uani 1 1 d . . . . .
C23 C 0.4969(2) -0.01433(19) 0.67371(16) 0.0348(6) Uani 1 1 d . . . . .
H23 H 0.448476 -0.075403 0.663633 0.042 Uiso 1 1 calc R . . . .
C00L C 0.6341(2) 0.0976(2) 0.73444(16) 0.0350(6) Uani 1 1 d . . . . .
H00L H 0.697177 0.126476 0.772731 0.042 Uiso 1 1 calc R . . . .
C1 C 0.68879(19) 0.20963(19) 0.54624(16) 0.0321(6) Uani 1 1 d . . . . .
C7 C 0.7541(2) 0.4035(2) 0.52849(17) 0.0351(6) Uani 1 1 d . . . . .
H7 H 0.710037 0.427981 0.571920 0.042 Uiso 1 1 calc R . . . .
C24 C 0.5848(2) -0.0017(2) 0.74490(17) 0.0381(6) Uani 1 1 d . . . . .
H24 H 0.606798 -0.052534 0.792277 0.046 Uiso 1 1 calc R . . . .
C16 C 0.3274(2) 0.5622(2) 0.83007(17) 0.0392(7) Uani 1 1 d . . . . .
H16 H 0.272335 0.534254 0.862802 0.047 Uiso 1 1 calc R . . . .
C15 C 0.3719(2) 0.6621(2) 0.85108(18) 0.0423(7) Uani 1 1 d . . . . .
H15 H 0.349130 0.702692 0.899275 0.051 Uiso 1 1 calc R . . . .
C6 C 0.8160(2) 0.4775(2) 0.48790(18) 0.0430(7) Uani 1 1 d . . . . .
H6 H 0.814147 0.552491 0.503233 0.052 Uiso 1 1 calc R . . . .
C14 C 0.4859(3) 0.6483(2) 0.73378(19) 0.0477(8) Uani 1 1 d . . . . .
H14 H 0.539023 0.679516 0.700712 0.057 Uiso 1 1 calc R . . . .
C13 C 0.4507(3) 0.7055(2) 0.80228(19) 0.0493(8) Uani 1 1 d . . . . .
H13 H 0.480306 0.775960 0.817007 0.059 Uiso 1 1 calc R . . . .
C5 C 0.8804(3) 0.4432(2) 0.4254(2) 0.0533(8) Uani 1 1 d . . . . .
H5 H 0.922658 0.494321 0.397130 0.064 Uiso 1 1 calc R . . . .
C3 C 0.8216(3) 0.2604(2) 0.4439(2) 0.0525(8) Uani 1 1 d . . . . .
H3 H 0.824226 0.185549 0.428366 0.063 Uiso 1 1 calc R . . . .
C4 C 0.8835(3) 0.3345(3) 0.4038(2) 0.0658(10) Uani 1 1 d . . . . .
H4 H 0.928664 0.310623 0.360981 0.079 Uiso 1 1 calc R . . . .
C28 C 0.0992(3) 0.0689(3) 0.3937(2) 0.0742(11) Uani 1 1 d . . . . .
H28A H 0.053585 0.111260 0.346155 0.111 Uiso 1 1 calc GR . . . .
H28B H 0.052475 0.043298 0.437528 0.111 Uiso 1 1 calc GR . . . .
H28C H 0.131416 0.006164 0.366461 0.111 Uiso 1 1 calc GR . . . .

loop_
_atom_site_aniso_label
_atom_site_aniso_U_11
_atom_site_aniso_U_22
_atom_site_aniso_U_33
_atom_site_aniso_U_23
_atom_site_aniso_U_13
_atom_site_aniso_U_12
O3 0.0366(10) 0.0291(9) 0.0365(10) 0.0046(8) -0.0005(8) -0.0023(8)
O2 0.0533(13) 0.0432(11) 0.0290(10) -0.0051(8) -0.0078(9) 0.0047(9)
O1 0.0351(11) 0.0594(12) 0.0444(11) 0.0055(9) -0.0052(9) -0.0227(9)
O4 0.0458(12) 0.0314(10) 0.0671(13) -0.0153(9) 0.0201(10) -0.0044(9)
N1 0.0280(11) 0.0262(10) 0.0297(11) 0.0004(9) -0.0017(9) -0.0007(9)
C20 0.0273(13) 0.0270(13) 0.0267(13) -0.0021(10) 0.0031(11) -0.0029(10)
C21 0.0268(14) 0.0278(13) 0.0276(13) -0.0034(11) 0.0005(11) -0.0044(10)
C26 0.0255(13) 0.0277(13) 0.0254(12) 0.0001(10) 0.0070(10) -0.0001(10)
C10 0.0248(13) 0.0264(12) 0.0244(12) 0.0021(10) -0.0003(10) 0.0001(10)
C9 0.0251(13) 0.0252(12) 0.0271(13) -0.0002(10) 0.0020(10) -0.0024(10)
C17 0.0261(14) 0.0358(14) 0.0316(14) 0.0001(11) 0.0004(11) 0.0066(11)
C11 0.0339(15) 0.0293(13) 0.0310(13) 0.0022(11) 0.0084(11) -0.0002(11)
C18 0.0269(14) 0.0438(16) 0.0343(14) -0.0007(12) 0.0085(11) -0.0053(12)
C8 0.0284(13) 0.0247(12) 0.0298(13) -0.0024(10) -0.0009(11) -0.0014(10)
C27 0.0297(14) 0.0287(13) 0.0327(15) 0.0014(12) -0.0040(12) 0.0040(11)
C19 0.0303(14) 0.0333(14) 0.0348(14) -0.0014(11) 0.0049(12) -0.0065(11)
C22 0.0287(14) 0.0263(12) 0.0318(13) -0.0023(11) 0.0005(11) -0.0023(11)
C2 0.0269(14) 0.0346(14) 0.0318(14) -0.0081(11) 0.0023(11) -0.0029(11)
C12 0.0349(15) 0.0263(13) 0.0312(13) 0.0032(11) 0.0052(11) 0.0055(11)
C23 0.0363(16) 0.0283(13) 0.0391(15) 0.0036(11) 0.0030(12) -0.0009(11)
C00L 0.0341(15) 0.0367(15) 0.0303(14) -0.0026(11) -0.0072(11) 0.0050(12)
C1 0.0265(14) 0.0308(14) 0.0375(14) -0.0092(11) -0.0001(11) -0.0016(11)
C7 0.0291(14) 0.0361(15) 0.0409(15) -0.0056(12) 0.0079(12) -0.0025(12)
C24 0.0441(17) 0.0327(14) 0.0358(15) 0.0074(12) 0.0006(13) 0.0051(12)
C16 0.0322(15) 0.0478(17) 0.0386(15) -0.0010(13) 0.0087(12) 0.0081(13)
C15 0.0471(18) 0.0403(16) 0.0419(16) -0.0044(13) 0.0146(14) 0.0135(13)
C6 0.0391(17) 0.0359(15) 0.0548(18) -0.0049(13) 0.0099(14) -0.0079(13)
C14 0.067(2) 0.0286(14) 0.0527(18) -0.0044(13) 0.0252(16) -0.0020(14)
C13 0.068(2) 0.0300(15) 0.0528(18) -0.0079(13) 0.0194(16) 0.0058(14)
C5 0.055(2) 0.0530(19) 0.0548(19) 0.0019(15) 0.0192(16) -0.0101(16)
C3 0.065(2) 0.0417(17) 0.0558(19) -0.0142(14) 0.0261(17) -0.0067(15)
C4 0.080(3) 0.058(2) 0.071(2) -0.0145(17) 0.047(2) -0.0139(18)
C28 0.050(2) 0.077(2) 0.085(2) 0.0102(19) -0.0251(18) -0.0393(18)

loop_
_atom_type_symbol
_atom_type_description
_atom_type_scat_dispersion_real
_atom_type_scat_dispersion_imag
_atom_type_scat_source
C C 0.0033 0.0016 'International Tables Vol C Tables 4.2.6.8 and 6.1.1.4'
H H 0.0000 0.0000 'International Tables Vol C Tables 4.2.6.8 and 6.1.1.4'
N N 0.0061 0.0033 'International Tables Vol C Tables 4.2.6.8 and 6.1.1.4'
O O 0.0106 0.0060 'International Tables Vol C Tables 4.2.6.8 and 6.1.1.4'

loop_
_geom_angle_atom_site_label_1
_geom_angle_atom_site_label_2
_geom_angle_atom_site_label_3
_geom_angle
_geom_angle_site_symmetry_1
_geom_angle_site_symmetry_3
_geom_angle_publ_flag
C27 O1 C28 115.9(2) . . ?
C22 N1 C8 121.76(19) . . ?
C00L N1 C8 127.9(2) . . ?
C00L N1 C22 108.84(19) . . ?
C21 C20 C26 121.6(2) . . ?
C21 C20 C9 120.9(2) . . ?
C26 C20 C9 117.21(19) . . ?
C20 C21 H21 119.3 . . ?
C20 C21 C22 121.5(2) . . ?
C22 C21 H21 119.3 . . ?
O3 C26 C20 124.1(2) . . ?
O3 C26 C27 114.9(2) . . ?
C20 C26 C27 121.1(2) . . ?
C11 C10 C9 120.1(2) . . ?
C11 C10 C19 118.3(2) . . ?
C19 C10 C9 121.6(2) . . ?
C20 C9 C10 112.61(18) . . ?
C20 C9 H9 107.5 . . ?
C20 C9 C8 110.74(18) . . ?
C10 C9 H9 107.5 . . ?
C10 C9 C8 110.76(18) . . ?
C8 C9 H9 107.5 . . ?
C18 C17 C12 118.2(2) . . ?
C18 C17 C16 123.2(2) . . ?
C12 C17 C16 118.6(2) . . ?
C10 C11 H11 119.1 . . ?
C10 C11 C12 121.9(2) . . ?
C12 C11 H11 119.1 . . ?
C17 C18 H18 119.3 . . ?
C19 C18 C17 121.4(2) . . ?
C19 C18 H18 119.3 . . ?
N1 C8 C9 109.52(18) . . ?
N1 C8 H8 108.6 . . ?
N1 C8 C1 109.75(18) . . ?
C9 C8 H8 108.6 . . ?
C1 C8 C9 111.78(19) . . ?
C1 C8 H8 108.6 . . ?
O2 C27 O1 125.1(2) . . ?
O2 C27 C26 122.5(2) . . ?
O1 C27 C26 112.2(2) . . ?
C10 C19 H19 119.3 . . ?
C18 C19 C10 121.3(2) . . ?
C18 C19 H19 119.3 . . ?
N1 C22 C21 118.7(2) . . ?
C23 C22 N1 107.4(2) . . ?
C23 C22 C21 133.8(2) . . ?
C7 C2 C1 124.0(2) . . ?
C7 C2 C3 118.0(2) . . ?
C3 C2 C1 118.0(2) . . ?
C17 C12 C11 118.8(2) . . ?
C17 C12 C14 118.9(2) . . ?
C14 C12 C11 122.2(2) . . ?
C22 C23 H23 126.2 . . ?
C22 C23 C24 107.7(2) . . ?
C24 C23 H23 126.2 . . ?
N1 C00L H00L 125.9 . . ?
N1 C00L C24 108.2(2) . . ?
C24 C00L H00L 125.9 . . ?
O4 C1 C8 119.2(2) . . ?
O4 C1 C2 120.7(2) . . ?
C2 C1 C8 120.2(2) . . ?
C2 C7 H7 119.5 . . ?
C6 C7 C2 121.0(2) . . ?
C6 C7 H7 119.5 . . ?
C23 C24 H24 126.1 . . ?
C00L C24 C23 107.9(2) . . ?
C00L C24 H24 126.1 . . ?
C17 C16 H16 119.6 . . ?
C15 C16 C17 120.9(2) . . ?
C15 C16 H16 119.6 . . ?
C16 C15 H15 119.8 . . ?
C16 C15 C13 120.3(2) . . ?
C13 C15 H15 119.8 . . ?
C7 C6 H6 120.0 . . ?
C5 C6 C7 120.1(3) . . ?
C5 C6 H6 120.0 . . ?
C12 C14 H14 119.8 . . ?
C13 C14 C12 120.3(3) . . ?
C13 C14 H14 119.8 . . ?
C15 C13 H13 119.5 . . ?
C14 C13 C15 121.0(3) . . ?
C14 C13 H13 119.5 . . ?
C6 C5 H5 120.1 . . ?
C6 C5 C4 119.8(3) . . ?
C4 C5 H5 120.1 . . ?
C2 C3 H3 119.6 . . ?
C4 C3 C2 120.8(3) . . ?
C4 C3 H3 119.6 . . ?
C5 C4 H4 119.8 . . ?
C3 C4 C5 120.3(3) . . ?
C3 C4 H4 119.8 . . ?
O1 C28 H28A 109.5 . . ?
O1 C28 H28B 109.5 . . ?
O1 C28 H28C 109.5 . . ?
H28A C28 H28B 109.5 . . ?
H28A C28 H28C 109.5 . . ?
H28B C28 H28C 109.5 . . ?

loop_
_geom_bond_atom_site_label_1
_geom_bond_atom_site_label_2
_geom_bond_distance
_geom_bond_site_symmetry_2
_geom_bond_publ_flag
O3 C26 1.233(3) . ?
O2 C27 1.201(3) . ?
O1 C27 1.324(3) . ?
O1 C28 1.458(3) . ?
O4 C1 1.218(3) . ?
N1 C8 1.452(3) . ?
N1 C22 1.385(3) . ?
N1 C00L 1.364(3) . ?
C20 C21 1.354(3) . ?
C20 C26 1.437(3) . ?
C20 C9 1.517(3) . ?
C21 H21 0.9500 . ?
C21 C22 1.409(3) . ?
C26 C27 1.526(3) . ?
C10 C9 1.528(3) . ?
C10 C11 1.371(3) . ?
C10 C19 1.407(3) . ?
C9 H9 1.0000 . ?
C9 C8 1.555(3) . ?
C17 C18 1.408(3) . ?
C17 C12 1.415(3) . ?
C17 C16 1.420(3) . ?
C11 H11 0.9500 . ?
C11 C12 1.421(3) . ?
C18 H18 0.9500 . ?
C18 C19 1.364(3) . ?
C8 H8 1.0000 . ?
C8 C1 1.544(3) . ?
C19 H19 0.9500 . ?
C22 C23 1.384(3) . ?
C2 C1 1.484(3) . ?
C2 C7 1.388(3) . ?
C2 C3 1.390(4) . ?
C12 C14 1.417(3) . ?
C23 H23 0.9500 . ?
C23 C24 1.392(3) . ?
C00L H00L 0.9500 . ?
C00L C24 1.378(3) . ?
C7 H7 0.9500 . ?
C7 C6 1.378(3) . ?
C24 H24 0.9500 . ?
C16 H16 0.9500 . ?
C16 C15 1.358(4) . ?
C15 H15 0.9500 . ?
C15 C13 1.393(4) . ?
C6 H6 0.9500 . ?
C6 C5 1.371(4) . ?
C14 H14 0.9500 . ?
C14 C13 1.362(4) . ?
C13 H13 0.9500 . ?
C5 H5 0.9500 . ?
C5 C4 1.375(4) . ?
C3 H3 0.9500 . ?
C3 C4 1.375(4) . ?
C4 H4 0.9500 . ?
C28 H28A 0.9800 . ?
C28 H28B 0.9800 . ?
C28 H28C 0.9800 . ?
